data_7001259
loop_
_publ_author_name
'Knight, Edward R.'
'Leung, Nina H.'
'Lin, Yvonne H.'
'Cowley, Andrew R.'
'Watkin, David J.'
'Thompson, Amber L.'
'Hogarth, Graeme'
'Wilton-Ely, James D. E. T.'

_publ_section_title
;
 Multimetallic arrays: Symmetrical bi-, tri- and tetrametallic
 complexes based on the group 10 metals and the functionalisation of
 gold nanoparticles with nickel-phosphine surface units
;
_journal_issue 19
_journal_name_full 'Dalton Transactions'
_journal_page_first 3688
_journal_page_last 3697
_journal_paper_doi 10.1039/b821947h
_journal_year 2009
_chemical_formula_moiety 'C58 H56 N2 Ni2 P4 S4, 2(F6 P)'
_chemical_formula_sum 'C58 H56 F12 N2 Ni2 P6 S4'
_chemical_formula_weight 1440.60
_chemical_melting_point ?
_space_group_IT_number 14
_symmetry_cell_setting monoclinic
_symmetry_space_group_name_Hall '-P 2ybc'
_symmetry_space_group_name_H-M 'P 1 21/c 1'
_atom_sites_solution_hydrogens geom
_atom_sites_solution_primary direct
_audit_creation_date 07-12-03
_audit_creation_method CRYSTALS_ver_12.85
_cell_angle_alpha 90
_cell_angle_beta 95.6540(7)
_cell_angle_gamma 90
_cell_formula_units_Z 2
_cell_length_a 10.5842(2)
_cell_length_b 15.6670(2)
_cell_length_c 18.2992(3)
_cell_measurement_reflns_used 7096
_cell_measurement_temperature 150
_cell_measurement_theta_max 27
_cell_measurement_theta_min 5
_cell_volume 3019.66(8)
_computing_cell_refinement 'DENZO/SCALEPACK (Otwinowski & Minor, 1997)'
_computing_data_collection 'COLLECT (Nonius, 1997-2001).'
_computing_data_reduction 'DENZO/SCALEPACK (Otwinowski & Minor, 1997)'
_computing_molecular_graphics 'CAMERON (Watkin et al., 1996)'
_computing_publication_material 'CRYSTALS (Betteridge et al., 2003)'
_computing_structure_refinement 'CRYSTALS (Betteridge et al., 2003)'
_computing_structure_solution 'SIR92 (Altomare et al., 1994)'
_diffrn_ambient_temperature 150
_diffrn_measured_fraction_theta_full 0.993
_diffrn_measured_fraction_theta_max 0.991
_diffrn_measurement_device 'Nonius KappaCCD'
_diffrn_measurement_device_type Area
_diffrn_measurement_method \w
_diffrn_radiation_monochromator graphite
_diffrn_radiation_type 'Mo K\a'
_diffrn_radiation_wavelength 0.71073
_diffrn_reflns_av_R_equivalents 0.079
_diffrn_reflns_limit_h_max 13
_diffrn_reflns_limit_h_min -13
_diffrn_reflns_limit_k_max 20
_diffrn_reflns_limit_k_min -20
_diffrn_reflns_limit_l_max 23
_diffrn_reflns_limit_l_min -23
_diffrn_reflns_number 51733
_diffrn_reflns_theta_full 26.913
_diffrn_reflns_theta_max 27.463
_diffrn_reflns_theta_min 5.150
_diffrn_standards_number 0
_exptl_absorpt_coefficient_mu 0.999
_exptl_absorpt_correction_T_max 0.92
_exptl_absorpt_correction_T_min 0.89
_exptl_absorpt_correction_type multi-scan
_exptl_absorpt_process_details 'DENZO/SCALEPACK (Otwinowski & Minor, 1997)'
_exptl_crystal_colour clear_intense_orange
_exptl_crystal_density_diffrn 1.584
_exptl_crystal_density_meas ?
_exptl_crystal_density_method .
_exptl_crystal_description plate
_exptl_crystal_F_000 1472
_exptl_crystal_size_max 0.21
_exptl_crystal_size_mid 0.13
_exptl_crystal_size_min 0.08
_refine_diff_density_max 0.85
_refine_diff_density_min -0.78
_refine_ls_extinction_method None
_refine_ls_goodness_of_fit_ref 0.9333
_refine_ls_hydrogen_treatment constr
_refine_ls_matrix_type full
_refine_ls_number_parameters 379
_refine_ls_number_reflns 6845
_refine_ls_number_restraints 0
_refine_ls_R_factor_all 0.0677
_refine_ls_R_factor_gt 0.0369
_refine_ls_shift/su_max 0.000756
_refine_ls_structure_factor_coef Fsqd
_refine_ls_weighting_details
;
Method, part 1, Chebychev polynomial, (Watkin, 1994, Prince, 1982)
[weight] = 1.0/[A~0~*T~0~(x)+A~1~*T~1~(x) ... +A~n-1~]*T~n-1~(x)]
where A~i~ are the Chebychev coefficients listed below and x= Fcalc/Fmax
Method = Robust Weighting (Prince, 1982)
W = [weight] * [1-(deltaF/6*sigmaF)^2^]^2^
A~i~ are:
12.4 18.9 9.55 2.59
;
_refine_ls_weighting_scheme calc
_refine_ls_wR_factor_all 0.1417
_refine_ls_wR_factor_gt 0.0985
_refine_ls_wR_factor_ref 0.1417
_reflns_limit_h_max 13
_reflns_limit_h_min -13
_reflns_limit_k_max 20
_reflns_limit_k_min 0
_reflns_limit_l_max 23
_reflns_limit_l_min 0
_reflns_number_gt 4471
_reflns_number_total 6845
_reflns_threshold_expression I>2.0\s(I)
_oxford_diffrn_Wilson_B_factor 1.98
_oxford_diffrn_Wilson_scale 52.19
_oxford_refine_ls_r_factor_ref 0.0677
_oxford_refine_ls_scale 0.14209(8)
_oxford_reflns_number_all 6845
_oxford_reflns_threshold_expression_ref I>-3.0\s(I)
_oxford_structure_analysis_title 5643
_cod_data_source_file b821947h.txt
_cod_data_source_block 7
_cod_depositor_comments
;
The following automatic conversions were performed:
'_symmetry_cell_setting' value 'Monoclinic' changed to 'monoclinic'
according to '/home/saulius/struct/CIF-dictionaries/cif_core.dic'
dictionary named 'cif_core.dic' version 2.4.1 from 2010-06-29.

Automatic conversion script
Id: cif_fix_enum 1527 2010-12-29 10:47:43Z saulius 

The following automatic conversions were performed:

'_chemical_melting_point' value 'not measured' was changed to '?' -
the value is undefined or not given.

Automatic conversion script
Id: cif_fix_values 1646 2011-03-28 12:23:43Z adriana 
;
_cod_original_sg_symbol_H-M 'P 1 21/c 1 '
_cod_database_code 7001259

loop_
_symmetry_equiv_pos_as_xyz
x,y,z
-x,-y,-z
-x,y+1/2,-z+1/2
x,-y+1/2,z+1/2

loop_
_atom_site_label
_atom_site_type_symbol
_atom_site_fract_x
_atom_site_fract_y
_atom_site_fract_z
_atom_site_U_iso_or_equiv
_atom_site_occupancy
_atom_site_adp_type
_atom_site_refinement_flags_posn
_atom_site_refinement_flags_adp
_atom_site_refinement_flags_occupancy
_atom_site_disorder_assembly
_atom_site_disorder_group
_oxford_atom_site_special_shape
_atom_site_attached_hydrogens
Ni1 Ni 0.81930(4) 0.75138(3) 0.56315(2) 0.0227 1.0000 Uani . . . . . . .
S2 S 0.81136(8) 0.62828(5) 0.50315(5) 0.0289 1.0000 Uani . . . . . . .
C3 C 0.6512(3) 0.6334(2) 0.51259(18) 0.0255 1.0000 Uani . . . . . . .
S4 S 0.61344(8) 0.72584(5) 0.55604(5) 0.0287 1.0000 Uani . . . . . . .
N5 N 0.5677(3) 0.57479(18) 0.48902(16) 0.0269 1.0000 Uani . . . . . . .
C6 C 0.4328(3) 0.5803(2) 0.5013(2) 0.0289 1.0000 Uani . . . . . . .
C7 C 0.3976(3) 0.5045(2) 0.5469(2) 0.0308 1.0000 Uani . . . . . . .
P8 P 0.80759(8) 0.86798(5) 0.62432(5) 0.0243 1.0000 Uani . . . . . . .
C9 C 0.7311(3) 0.9547(2) 0.57068(19) 0.0264 1.0000 Uani . . . . . . .
C10 C 0.7011(3) 0.9442(2) 0.4952(2) 0.0315 1.0000 Uani . . . . . . .
C11 C 0.6462(3) 1.0117(3) 0.4542(2) 0.0373 1.0000 Uani . . . . . . .
C12 C 0.6204(3) 1.0871(3) 0.4870(2) 0.0386 1.0000 Uani . . . . . . .
C13 C 0.6506(4) 1.0984(3) 0.5616(2) 0.0397 1.0000 Uani . . . . . . .
C14 C 0.7075(4) 1.0326(2) 0.6037(2) 0.0356 1.0000 Uani . . . . . . .
C15 C 0.7265(3) 0.8540(2) 0.70600(18) 0.0265 1.0000 Uani . . . . . . .
C16 C 0.6012(4) 0.8790(3) 0.7101(2) 0.0375 1.0000 Uani . . . . . . .
C17 C 0.5393(4) 0.8555(3) 0.7708(2) 0.0418 1.0000 Uani . . . . . . .
C18 C 0.6002(4) 0.8075(3) 0.8264(2) 0.0418 1.0000 Uani . . . . . . .
C19 C 0.7242(4) 0.7831(3) 0.8228(2) 0.0471 1.0000 Uani . . . . . . .
C20 C 0.7876(4) 0.8067(3) 0.7637(2) 0.0407 1.0000 Uani . . . . . . .
C21 C 0.9690(3) 0.9060(2) 0.6526(2) 0.0310 1.0000 Uani . . . . . . .
C22 C 1.0481(3) 0.8883(2) 0.5892(2) 0.0308 1.0000 Uani . . . . . . .
P23 P 1.01853(8) 0.77727(5) 0.55945(5) 0.0233 1.0000 Uani . . . . . . .
C24 C 1.1280(3) 0.7102(2) 0.61696(17) 0.0267 1.0000 Uani . . . . . . .
C25 C 1.2555(3) 0.7348(3) 0.63432(19) 0.0316 1.0000 Uani . . . . . . .
C26 C 1.3386(3) 0.6805(3) 0.6744(2) 0.0361 1.0000 Uani . . . . . . .
C27 C 1.2975(4) 0.6013(3) 0.69743(18) 0.0354 1.0000 Uani . . . . . . .
C28 C 1.1722(4) 0.5772(3) 0.6811(2) 0.0362 1.0000 Uani . . . . . . .
C29 C 1.0869(3) 0.6313(2) 0.64140(19) 0.0307 1.0000 Uani . . . . . . .
C30 C 1.0673(3) 0.7682(2) 0.46746(18) 0.0261 1.0000 Uani . . . . . . .
C31 C 1.0228(3) 0.8266(2) 0.41377(19) 0.0309 1.0000 Uani . . . . . . .
C32 C 1.0549(3) 0.8182(3) 0.34243(19) 0.0339 1.0000 Uani . . . . . . .
C33 C 1.1295(4) 0.7508(3) 0.3241(2) 0.0367 1.0000 Uani . . . . . . .
C34 C 1.1707(4) 0.6911(3) 0.3756(2) 0.0411 1.0000 Uani . . . . . . .
C35 C 1.1393(4) 0.6991(3) 0.4477(2) 0.0353 1.0000 Uani . . . . . . .
P36 P 0.25445(10) 0.46857(7) 0.26030(6) 0.0360 1.0000 Uani . . . . . . .
F37 F 0.2601(2) 0.56366(15) 0.22806(14) 0.0463 1.0000 Uani . . . . . . .
F38 F 0.1892(3) 0.43747(18) 0.18202(13) 0.0519 1.0000 Uani . . . . . . .
F39 F 0.3209(3) 0.50203(18) 0.33751(14) 0.0515 1.0000 Uani . . . . . . .
F40 F 0.3913(3) 0.4491(2) 0.23441(16) 0.0621 1.0000 Uani . . . . . . .
F41 F 0.1182(2) 0.4902(2) 0.28563(15) 0.0553 1.0000 Uani . . . . . . .
F42 F 0.2447(4) 0.37550(18) 0.29250(17) 0.0685 1.0000 Uani . . . . . . .
H61 H 0.4181 0.6332 0.5272 0.0339 1.0000 Uiso R . . . . . .
H62 H 0.3828 0.5792 0.4536 0.0337 1.0000 Uiso R . . . . . .
H71 H 0.4444 0.5069 0.5951 0.0367 1.0000 Uiso R . . . . . .
H72 H 0.3066 0.5053 0.5509 0.0368 1.0000 Uiso R . . . . . .
H101 H 0.7157 0.8917 0.4721 0.0382 1.0000 Uiso R . . . . . .
H111 H 0.6261 1.0046 0.4040 0.0450 1.0000 Uiso R . . . . . .
H121 H 0.5826 1.1318 0.4595 0.0461 1.0000 Uiso R . . . . . .
H131 H 0.6327 1.1501 0.5838 0.0479 1.0000 Uiso R . . . . . .
H141 H 0.7292 1.0391 0.6537 0.0421 1.0000 Uiso R . . . . . .
H161 H 0.5598 0.9112 0.6723 0.0446 1.0000 Uiso R . . . . . .
H171 H 0.4555 0.8720 0.7735 0.0512 1.0000 Uiso R . . . . . .
H181 H 0.5561 0.7904 0.8656 0.0511 1.0000 Uiso R . . . . . .
H191 H 0.7659 0.7507 0.8603 0.0566 1.0000 Uiso R . . . . . .
H201 H 0.8726 0.7903 0.7615 0.0480 1.0000 Uiso R . . . . . .
H211 H 0.9678 0.9663 0.6654 0.0379 1.0000 Uiso R . . . . . .
H212 H 1.0025 0.8727 0.6943 0.0371 1.0000 Uiso R . . . . . .
H221 H 1.1370 0.8987 0.6040 0.0373 1.0000 Uiso R . . . . . .
H222 H 1.0203 0.9246 0.5483 0.0360 1.0000 Uiso R . . . . . .
H251 H 1.2834 0.7874 0.6194 0.0385 1.0000 Uiso R . . . . . .
H261 H 1.4224 0.6963 0.6863 0.0430 1.0000 Uiso R . . . . . .
H271 H 1.3541 0.5654 0.7235 0.0420 1.0000 Uiso R . . . . . .
H281 H 1.1449 0.5242 0.6959 0.0443 1.0000 Uiso R . . . . . .
H291 H 1.0021 0.6157 0.6311 0.0362 1.0000 Uiso R . . . . . .
H311 H 0.9697 0.8719 0.4261 0.0370 1.0000 Uiso R . . . . . .
H321 H 1.0256 0.8576 0.3072 0.0402 1.0000 Uiso R . . . . . .
H331 H 1.1519 0.7455 0.2764 0.0445 1.0000 Uiso R . . . . . .
H341 H 1.2189 0.6450 0.3626 0.0492 1.0000 Uiso R . . . . . .
H351 H 1.1661 0.6582 0.4822 0.0424 1.0000 Uiso R . . . . . .

loop_
_atom_site_aniso_label
_atom_site_aniso_U_11
_atom_site_aniso_U_22
_atom_site_aniso_U_33
_atom_site_aniso_U_23
_atom_site_aniso_U_13
_atom_site_aniso_U_12
Ni1 0.0198(2) 0.0228(2) 0.0256(2) -0.00337(15) 0.00267(14) -0.00160(15)
S2 0.0220(4) 0.0276(4) 0.0377(5) -0.0091(3) 0.0061(3) -0.0024(3)
C3 0.0239(15) 0.0251(16) 0.0277(16) -0.0017(12) 0.0037(12) -0.0006(12)
S4 0.0211(4) 0.0242(4) 0.0411(5) -0.0086(3) 0.0046(3) -0.0013(3)
N5 0.0225(13) 0.0250(13) 0.0333(14) -0.0079(11) 0.0031(11) 0.0019(11)
C6 0.0216(15) 0.0270(16) 0.0377(18) -0.0101(14) 0.0007(13) 0.0016(12)
C7 0.0258(16) 0.0260(16) 0.0411(19) -0.0140(15) 0.0061(14) -0.0037(13)
P8 0.0218(4) 0.0253(4) 0.0255(4) -0.0048(3) 0.0008(3) 0.0000(3)
C9 0.0205(14) 0.0271(16) 0.0312(16) 0.0000(13) 0.0009(12) -0.0009(12)
C10 0.0254(16) 0.0352(19) 0.0343(18) -0.0006(15) 0.0053(13) -0.0013(14)
C11 0.0265(17) 0.050(2) 0.0353(19) 0.0124(17) 0.0029(14) 0.0003(16)
C12 0.0286(17) 0.037(2) 0.051(2) 0.0216(18) 0.0055(16) 0.0005(15)
C13 0.0338(19) 0.0278(18) 0.058(3) -0.0019(17) 0.0074(17) -0.0021(15)
C14 0.0356(19) 0.0308(18) 0.039(2) -0.0057(15) -0.0008(15) -0.0002(15)
C15 0.0273(15) 0.0267(16) 0.0251(15) -0.0078(13) 0.0008(12) 0.0000(13)
C16 0.0328(18) 0.042(2) 0.0372(19) 0.0022(16) 0.0035(15) 0.0029(16)
C17 0.0338(19) 0.046(2) 0.047(2) -0.0017(18) 0.0139(16) 0.0077(17)
C18 0.049(2) 0.046(2) 0.0316(18) -0.0032(17) 0.0096(16) -0.0013(18)
C19 0.055(3) 0.054(3) 0.032(2) 0.0118(18) 0.0042(18) 0.010(2)
C20 0.037(2) 0.049(2) 0.0356(19) 0.0005(17) 0.0027(16) 0.0102(17)
C21 0.0275(16) 0.0308(18) 0.0338(18) -0.0054(14) -0.0020(13) -0.0030(14)
C22 0.0270(16) 0.0276(17) 0.0374(18) -0.0035(14) 0.0009(14) -0.0037(13)
P23 0.0200(4) 0.0252(4) 0.0249(4) -0.0008(3) 0.0032(3) -0.0016(3)
C24 0.0279(16) 0.0321(17) 0.0204(14) 0.0005(13) 0.0045(12) -0.0021(13)
C25 0.0269(16) 0.041(2) 0.0270(16) 0.0027(14) 0.0036(13) -0.0018(14)
C26 0.0255(17) 0.053(2) 0.0304(17) -0.0003(16) 0.0034(13) 0.0001(16)
C27 0.0357(19) 0.049(2) 0.0217(16) 0.0046(15) 0.0048(13) 0.0144(17)
C28 0.044(2) 0.0366(19) 0.0284(17) 0.0032(15) 0.0073(15) 0.0032(16)
C29 0.0269(16) 0.0366(19) 0.0287(16) 0.0004(14) 0.0028(13) -0.0028(14)
C30 0.0207(14) 0.0324(17) 0.0255(15) 0.0004(13) 0.0040(12) -0.0043(12)
C31 0.0286(17) 0.0324(18) 0.0320(17) 0.0037(14) 0.0046(13) -0.0014(14)
C32 0.0335(18) 0.040(2) 0.0277(17) 0.0028(15) -0.0004(14) -0.0049(15)
C33 0.0326(18) 0.054(2) 0.0235(15) -0.0022(16) 0.0017(13) -0.0084(17)
C34 0.042(2) 0.049(2) 0.0328(19) -0.0081(17) 0.0059(16) 0.0122(18)
C35 0.0374(19) 0.041(2) 0.0278(17) -0.0017(15) 0.0037(14) 0.0100(16)
P36 0.0384(5) 0.0347(5) 0.0329(5) 0.0017(4) -0.0067(4) -0.0015(4)
F37 0.0456(13) 0.0399(13) 0.0506(14) 0.0093(11) -0.0096(11) -0.0072(10)
F38 0.0605(16) 0.0531(15) 0.0387(13) -0.0034(11) -0.0127(11) -0.0119(12)
F39 0.0563(15) 0.0583(16) 0.0363(12) -0.0039(11) -0.0133(11) 0.0031(12)
F40 0.0455(15) 0.081(2) 0.0588(17) -0.0108(15) -0.0012(12) 0.0183(14)
F41 0.0407(14) 0.0731(19) 0.0525(15) 0.0104(14) 0.0075(11) -0.0019(13)
F42 0.104(3) 0.0393(14) 0.0578(17) 0.0109(13) -0.0166(17) -0.0057(15)

loop_
_atom_type_symbol
_atom_type_scat_dispersion_real
_atom_type_scat_dispersion_imag
_atom_type_scat_Cromer_Mann_a1
_atom_type_scat_Cromer_Mann_b1
_atom_type_scat_Cromer_Mann_a2
_atom_type_scat_Cromer_Mann_b2
_atom_type_scat_Cromer_Mann_a3
_atom_type_scat_Cromer_Mann_b3
_atom_type_scat_Cromer_Mann_a4
_atom_type_scat_Cromer_Mann_b4
_atom_type_scat_Cromer_Mann_c
_atom_type_scat_source
C 0.0033 0.0016 2.3100 20.8439 1.0200 10.2075 1.5886 0.5687 0.8650 51.6512 0.2156 'International Tables Vol C 4.2.6.8 and 6.1.1.4'
H 0.0000 0.0000 0.4930 10.5109 0.3229 26.1257 0.1402 3.1424 0.0408 57.7998 0.0030 'International Tables Vol C 4.2.6.8 and 6.1.1.4'
F 0.0171 0.0103 3.5392 10.2825 2.6412 4.2944 1.5170 0.2615 1.0243 26.1476 0.2776 'International Tables Vol C 4.2.6.8 and 6.1.1.4'
N 0.0061 0.0033 12.2126 0.0057 3.1322 9.8933 2.0125 28.9975 1.1663 0.5826 -11.5290 'International Tables Vol C 4.2.6.8 and 6.1.1.4'
Ni 0.3393 1.1124 12.8376 3.8785 7.2920 0.2565 4.4438 12.1763 2.3800 66.3421 1.0341 'International Tables Vol C 4.2.6.8 and 6.1.1.4'
P 0.1023 0.0942 6.4345 1.9067 4.1791 27.1570 1.7800 0.5260 1.4908 68.1645 1.1149 'International Tables Vol C 4.2.6.8 and 6.1.1.4'
S 0.1246 0.1234 6.9053 1.4679 5.2034 22.2151 1.4379 0.2536 1.5863 56.1720 0.8669 'International Tables Vol C 4.2.6.8 and 6.1.1.4'

loop_
_geom_angle_atom_site_label_1
_geom_angle_site_symmetry_1
_geom_angle_atom_site_label_2
_geom_angle_site_symmetry_2
_geom_angle_atom_site_label_3
_geom_angle_site_symmetry_3
_geom_angle
_geom_angle_publ_flag
S2 . Ni1 . S4 . 79.86(3) yes
S2 . Ni1 . P8 . 174.08(4) yes
S4 . Ni1 . P8 . 94.44(3) yes
S2 . Ni1 . P23 . 97.91(3) yes
S4 . Ni1 . P23 . 174.83(4) yes
P8 . Ni1 . P23 . 87.89(3) yes
Ni1 . S2 . C3 . 84.25(11) yes
S2 . C3 . S4 . 111.18(18) yes
S2 . C3 . N5 . 124.8(3) yes
S4 . C3 . N5 . 124.0(2) yes
C3 . S4 . Ni1 . 84.66(11) yes
C7 2_666 N5 . C3 . 123.1(3) yes
C7 2_666 N5 . C6 . 114.1(3) yes
C3 . N5 . C6 . 122.7(3) yes
N5 . C6 . C7 . 109.4(3) yes
N5 . C6 . H61 . 109.1 no
C7 . C6 . H61 . 109.8 no
N5 . C6 . H62 . 108.1 no
C7 . C6 . H62 . 109.7 no
H61 . C6 . H62 . 110.7 no
C6 . C7 . N5 2_666 109.3(3) yes
C6 . C7 . H71 . 109.8 no
N5 2_666 C7 . H71 . 108.2 no
C6 . C7 . H72 . 109.2 no
N5 2_666 C7 . H72 . 109.7 no
H71 . C7 . H72 . 110.6 no
Ni1 . P8 . C9 . 113.50(11) yes
Ni1 . P8 . C15 . 112.55(11) yes
C9 . P8 . C15 . 108.30(16) yes
Ni1 . P8 . C21 . 108.81(12) yes
C9 . P8 . C21 . 105.19(16) yes
C15 . P8 . C21 . 108.11(16) yes
P8 . C9 . C10 . 119.4(3) yes
P8 . C9 . C14 . 120.6(3) yes
C10 . C9 . C14 . 120.0(3) yes
C9 . C10 . C11 . 119.1(4) yes
C9 . C10 . H101 . 120.9 no
C11 . C10 . H101 . 120.0 no
C10 . C11 . C12 . 120.8(4) yes
C10 . C11 . H111 . 119.0 no
C12 . C11 . H111 . 120.2 no
C11 . C12 . C13 . 120.6(4) yes
C11 . C12 . H121 . 120.5 no
C13 . C12 . H121 . 118.9 no
C12 . C13 . C14 . 119.9(4) yes
C12 . C13 . H131 . 120.2 no
C14 . C13 . H131 . 119.9 no
C9 . C14 . C13 . 119.7(4) yes
C9 . C14 . H141 . 119.2 no
C13 . C14 . H141 . 121.1 no
P8 . C15 . C16 . 122.9(3) yes
P8 . C15 . C20 . 117.8(3) yes
C16 . C15 . C20 . 118.8(3) yes
C15 . C16 . C17 . 119.6(4) yes
C15 . C16 . H161 . 119.6 no
C17 . C16 . H161 . 120.9 no
C16 . C17 . C18 . 120.8(4) yes
C16 . C17 . H171 . 119.6 no
C18 . C17 . H171 . 119.5 no
C17 . C18 . C19 . 119.8(4) yes
C17 . C18 . H181 . 119.5 no
C19 . C18 . H181 . 120.6 no
C18 . C19 . C20 . 120.3(4) yes
C18 . C19 . H191 . 120.2 no
C20 . C19 . H191 . 119.5 no
C15 . C20 . C19 . 120.7(4) yes
C15 . C20 . H201 . 119.1 no
C19 . C20 . H201 . 120.2 no
P8 . C21 . C22 . 107.1(2) yes
P8 . C21 . H211 . 110.4 no
C22 . C21 . H211 . 112.5 no
P8 . C21 . H212 . 107.9 no
C22 . C21 . H212 . 108.5 no
H211 . C21 . H212 . 110.3 no
C21 . C22 . P23 . 107.9(2) yes
C21 . C22 . H221 . 110.5 no
P23 . C22 . H221 . 112.0 no
C21 . C22 . H222 . 109.6 no
P23 . C22 . H222 . 107.3 no
H221 . C22 . H222 . 109.4 no
C22 . P23 . Ni1 . 107.88(12) yes
C22 . P23 . C24 . 107.13(16) yes
Ni1 . P23 . C24 . 116.23(11) yes
C22 . P23 . C30 . 107.05(16) yes
Ni1 . P23 . C30 . 112.54(11) yes
C24 . P23 . C30 . 105.54(15) yes
P23 . C24 . C25 . 120.8(3) yes
P23 . C24 . C29 . 119.7(3) yes
C25 . C24 . C29 . 119.4(3) yes
C24 . C25 . C26 . 119.7(3) yes
C24 . C25 . H251 . 120.3 no
C26 . C25 . H251 . 120.0 no
C25 . C26 . C27 . 120.5(3) yes
C25 . C26 . H261 . 120.3 no
C27 . C26 . H261 . 119.2 no
C26 . C27 . C28 . 119.9(3) yes
C26 . C27 . H271 . 119.6 no
C28 . C27 . H271 . 120.4 no
C27 . C28 . C29 . 120.4(4) yes
C27 . C28 . H281 . 120.0 no
C29 . C28 . H281 . 119.6 no
C24 . C29 . C28 . 120.0(3) yes
C24 . C29 . H291 . 119.4 no
C28 . C29 . H291 . 120.6 no
P23 . C30 . C31 . 119.8(3) yes
P23 . C30 . C35 . 121.0(3) yes
C31 . C30 . C35 . 119.0(3) yes
C30 . C31 . C32 . 120.3(3) yes
C30 . C31 . H311 . 119.5 no
C32 . C31 . H311 . 120.1 no
C31 . C32 . C33 . 120.0(3) yes
C31 . C32 . H321 . 119.8 no
C33 . C32 . H321 . 120.2 no
C32 . C33 . C34 . 120.5(4) yes
C32 . C33 . H331 . 120.1 no
C34 . C33 . H331 . 119.4 no
C33 . C34 . C35 . 119.9(4) yes
C33 . C34 . H341 . 120.2 no
C35 . C34 . H341 . 119.9 no
C34 . C35 . C30 . 120.1(4) yes
C34 . C35 . H351 . 119.9 no
C30 . C35 . H351 . 120.0 no
F37 . P36 . F38 . 88.97(14) yes
F37 . P36 . F39 . 89.50(14) yes
F38 . P36 . F39 . 178.40(16) yes
F37 . P36 . F40 . 90.02(16) yes
F38 . P36 . F40 . 90.01(16) yes
F39 . P36 . F40 . 89.52(15) yes
F37 . P36 . F41 . 88.68(15) yes
F38 . P36 . F41 . 90.14(15) yes
F39 . P36 . F41 . 90.30(15) yes
F40 . P36 . F41 . 178.69(17) yes
F37 . P36 . F42 . 178.29(18) yes
F38 . P36 . F42 . 90.83(16) yes
F39 . P36 . F42 . 90.71(16) yes
F40 . P36 . F42 . 91.7(2) yes
F41 . P36 . F42 . 89.63(18) yes

loop_
_geom_bond_atom_site_label_1
_geom_bond_site_symmetry_1
_geom_bond_atom_site_label_2
_geom_bond_site_symmetry_2
_geom_bond_distance
_geom_bond_publ_flag
Ni1 . S2 . 2.2167(9) yes
Ni1 . S4 . 2.2065(9) yes
Ni1 . P8 . 2.1524(9) yes
Ni1 . P23 . 2.1549(9) yes
S2 . C3 . 1.723(3) yes
C3 . S4 . 1.719(3) yes
C3 . N5 . 1.317(4) yes
N5 . C7 2_666 1.469(4) yes
N5 . C6 . 1.470(4) yes
C6 . C7 . 1.519(5) yes
C6 . H61 . 0.975 no
C6 . H62 . 0.975 no
C7 . H71 . 0.968 no
C7 . H72 . 0.973 no
P8 . C9 . 1.819(3) yes
P8 . C15 . 1.809(3) yes
P8 . C21 . 1.835(3) yes
C9 . C10 . 1.397(5) yes
C9 . C14 . 1.395(5) yes
C10 . C11 . 1.391(5) yes
C10 . H101 . 0.944 no
C11 . C12 . 1.365(6) yes
C11 . H111 . 0.929 no
C12 . C13 . 1.383(6) yes
C12 . H121 . 0.930 no
C13 . C14 . 1.389(6) yes
C13 . H131 . 0.933 no
C14 . H141 . 0.927 no
C15 . C16 . 1.391(5) yes
C15 . C20 . 1.396(5) yes
C16 . C17 . 1.393(6) yes
C16 . H161 . 0.930 no
C17 . C18 . 1.374(6) yes
C17 . H171 . 0.931 no
C18 . C19 . 1.375(6) yes
C18 . H181 . 0.932 no
C19 . C20 . 1.379(6) yes
C19 . H191 . 0.929 no
C20 . H201 . 0.940 no
C21 . C22 . 1.521(5) yes
C21 . H211 . 0.975 no
C21 . H212 . 0.962 no
C22 . P23 . 1.841(4) yes
C22 . H221 . 0.966 no
C22 . H222 . 0.963 no
P23 . C24 . 1.820(3) yes
P23 . C30 . 1.814(3) yes
C24 . C25 . 1.410(5) yes
C24 . C29 . 1.398(5) yes
C25 . C26 . 1.382(5) yes
C25 . H251 . 0.925 no
C26 . C27 . 1.394(6) yes
C26 . H261 . 0.926 no
C27 . C28 . 1.383(5) yes
C27 . H271 . 0.920 no
C28 . C29 . 1.389(5) yes
C28 . H281 . 0.928 no
C29 . H291 . 0.931 no
C30 . C31 . 1.390(5) yes
C30 . C35 . 1.392(5) yes
C31 . C32 . 1.387(5) yes
C31 . H311 . 0.947 no
C32 . C33 . 1.379(6) yes
C32 . H321 . 0.923 no
C33 . C34 . 1.368(6) yes
C33 . H331 . 0.930 no
C34 . C35 . 1.398(5) yes
C34 . H341 . 0.928 no
C35 . H351 . 0.924 no
P36 . F37 . 1.606(3) yes
P36 . F38 . 1.603(2) yes
P36 . F39 . 1.603(3) yes
P36 . F40 . 1.597(3) yes
P36 . F41 . 1.594(3) yes
P36 . F42 . 1.580(3) yes
